data_4126680
loop_
_publ_author_name
'Arlow, Sophie I.'
'Hartwig, John F.'

_publ_section_title
;
 Synthesis, Characterization, and Reactivity of Palladium Fluoroenolate
 Complexes.
;
_journal_name_full 'Journal of the American Chemical Society'
_journal_paper_doi 10.1021/jacs.7b09949
_journal_year 2017
_chemical_formula_sum 'C39 H35 Br Cl2 F2 Fe O2 P2 Pd'
_chemical_formula_weight 948.67
_chemical_name_common SIA-92
_chemical_name_systematic hartwig131
_space_group.centring_type P

_space_group_crystal_system monoclinic
_space_group_IT_number 14
_space_group_name_Hall '-P 2yn'
_space_group_name_H-M_alt 'P 1 21/n 1'
_symmetry_space_group_name_Hall '-P 2yn'
_symmetry_space_group_name_H-M 'P 1 21/n 1'
_atom_sites_solution_hydrogens geom
_atom_sites_solution_primary iterative
_atom_sites_solution_secondary difmap
_audit_creation_method SHELXL-2014/7
_cell_angle_alpha 90
_cell_angle_beta 113.1060(10)
_cell_angle_gamma 90
_cell_formula_units_Z 4
_cell_length_a 10.9180(6)
_cell_length_b 32.2289(19)
_cell_length_c 11.2271(7)
_cell_measurement_reflns_used 9909
_cell_measurement_temperature 100(2)
_cell_measurement_theta_max 25.35
_cell_measurement_theta_min 2.29
_cell_volume 3633.6(4)
_computing_cell_refinement 'Bruker SAINT'
_computing_data_collection 'Bruker APEX2'
_computing_data_reduction 'Bruker SAINT'
_computing_molecular_graphics ORTEP-32
_computing_publication_material WinGX
_computing_structure_refinement SHELXL-2014
_computing_structure_solution SHELXT-2014
_diffrn_ambient_temperature 100(2)
_diffrn_detector_area_resol_mean 8.366
_diffrn_measured_fraction_theta_full 0.999
_diffrn_measured_fraction_theta_max 0.999
_diffrn_measurement_device_type 'Bruker APEX-I CCD'
_diffrn_measurement_method '\f and \w scans'
_diffrn_radiation_type MoK\a
_diffrn_radiation_wavelength 0.71073
_diffrn_reflns_av_R_equivalents 0.0346
_diffrn_reflns_av_unetI/netI 0.0181
_diffrn_reflns_Laue_measured_fraction_full 0.999
_diffrn_reflns_Laue_measured_fraction_max 0.999
_diffrn_reflns_limit_h_max 13
_diffrn_reflns_limit_h_min -13
_diffrn_reflns_limit_k_max 38
_diffrn_reflns_limit_k_min -37
_diffrn_reflns_limit_l_max 13
_diffrn_reflns_limit_l_min -13
_diffrn_reflns_number 71579
_diffrn_reflns_point_group_measured_fraction_full 0.999
_diffrn_reflns_point_group_measured_fraction_max 0.999
_diffrn_reflns_theta_full 25.000
_diffrn_reflns_theta_max 25.367
_diffrn_reflns_theta_min 1.264
_diffrn_source 'fine focus sealed tube'
_exptl_absorpt_coefficient_mu 2.275
_exptl_absorpt_correction_T_max 0.928
_exptl_absorpt_correction_T_min 0.724
_exptl_absorpt_correction_type multi-scan
_exptl_absorpt_process_details SADABS
_exptl_crystal_colour orange
_exptl_crystal_density_diffrn 1.734
_exptl_crystal_description plate
_exptl_crystal_F_000 1896
_exptl_crystal_size_max 0.080
_exptl_crystal_size_mid 0.070
_exptl_crystal_size_min 0.040
_refine_diff_density_max 5.024
_refine_diff_density_min -2.379
_refine_diff_density_rms 0.192
_refine_ls_extinction_method none
_refine_ls_goodness_of_fit_ref 1.064
_refine_ls_hydrogen_treatment constr
_refine_ls_matrix_type full
_refine_ls_number_parameters 432
_refine_ls_number_reflns 6667
_refine_ls_number_restraints 3
_refine_ls_restrained_S_all 1.064
_refine_ls_R_factor_all 0.0695
_refine_ls_R_factor_gt 0.0659
_refine_ls_shift/su_max 0.000
_refine_ls_shift/su_mean 0.000
_refine_ls_structure_factor_coef Fsqd
_refine_ls_weighting_details 'w=1/[\s^2^(Fo^2^)+(0.0753P)^2^+51.8060P] where P=(Fo^2^+2Fc^2^)/3'
_refine_ls_weighting_scheme calc
_refine_ls_wR_factor_gt 0.1664
_refine_ls_wR_factor_ref 0.1690
_reflns_Friedel_coverage 0.000
_reflns_number_gt 6257
_reflns_number_total 6667
_reflns_threshold_expression 'I > 2\s(I)'
_cod_data_source_file ja7b09949_si_001.cif
_cod_data_source_block hartwig131
_cod_depositor_comments
;
The following automatic conversions were performed:

'_space_group.centring_type' value 'primitive' was replaced with the
value 'P' as specified in the replacement file
'/home/antanas/src/cod-tools/trunk/data/replacement-values/replacement_values.lst'.

Automatic conversion script
Id: cif_fix_values 5642 2017-10-24 12:04:52Z antanas 
;
_cod_database_code 4126680
_shelx_shelxl_version_number 2014/7
_shelx_space_group_comment
; 
The symmetry employed for this shelxl refinement is uniquely defined 
by the following loop, which should always be used as a source of 
symmetry information in preference to the above space-group names. 
They are only intended as comments. 
;
_shelx_estimated_absorpt_t_min 0.839
_shelx_estimated_absorpt_t_max 0.915

loop_
_space_group_symop_operation_xyz
'x, y, z'
'-x+1/2, y+1/2, -z+1/2'
'-x, -y, -z'
'x-1/2, -y-1/2, z-1/2'

loop_
_atom_site_label
_atom_site_type_symbol
_atom_site_fract_x
_atom_site_fract_y
_atom_site_fract_z
_atom_site_U_iso_or_equiv
_atom_site_adp_type
_atom_site_occupancy
_atom_site_site_symmetry_order
_atom_site_calc_flag
_atom_site_refinement_flags_posn
_atom_site_refinement_flags_adp
_atom_site_refinement_flags_occupancy
_atom_site_disorder_assembly
_atom_site_disorder_group
C1 C 0.9751(6) 0.4516(2) 0.2659(6) 0.0152(13) Uani 1 1 d . . . . .
C2 C 1.0949(7) 0.4340(2) 0.3482(7) 0.0205(14) Uani 1 1 d . . . . .
H2 H 1.0953 0.4132 0.4083 0.025 Uiso 1 1 calc R U . . .
C3 C 1.2142(7) 0.4469(2) 0.3422(7) 0.0260(16) Uani 1 1 d . . . . .
H3 H 1.2960 0.4350 0.3985 0.031 Uiso 1 1 calc R U . . .
C4 C 1.2136(7) 0.4768(3) 0.2551(8) 0.0291(17) Uani 1 1 d . . . . .
H4 H 1.2952 0.4855 0.2515 0.035 Uiso 1 1 calc R U . . .
C5 C 1.0949(7) 0.4944(2) 0.1723(7) 0.0240(15) Uani 1 1 d . . . . .
H5 H 1.0951 0.5150 0.1119 0.029 Uiso 1 1 calc R U . . .
C6 C 0.9753(7) 0.4818(2) 0.1781(7) 0.0207(14) Uani 1 1 d . . . . .
H6 H 0.8938 0.4940 0.1218 0.025 Uiso 1 1 calc R U . . .
C7 C 0.7210(6) 0.4801(2) 0.2531(6) 0.0144(12) Uani 1 1 d . . . . .
C8 C 0.7763(7) 0.5165(2) 0.3200(6) 0.0200(14) Uani 1 1 d . . . . .
H8 H 0.8681 0.5172 0.3752 0.024 Uiso 1 1 calc R U . . .
C9 C 0.6992(8) 0.5514(2) 0.3069(7) 0.0240(15) Uani 1 1 d . . . . .
H9 H 0.7380 0.5759 0.3534 0.029 Uiso 1 1 calc R U . . .
C10 C 0.5641(7) 0.5508(2) 0.2253(7) 0.0234(15) Uani 1 1 d . . . . .
H10 H 0.5109 0.5748 0.2158 0.028 Uiso 1 1 calc R U . . .
C11 C 0.5088(7) 0.5150(2) 0.1588(6) 0.0211(14) Uani 1 1 d . . . . .
H11 H 0.4169 0.5145 0.1038 0.025 Uiso 1 1 calc R U . . .
C12 C 0.5856(6) 0.4798(2) 0.1712(6) 0.0166(13) Uani 1 1 d . . . . .
H12 H 0.5465 0.4554 0.1242 0.020 Uiso 1 1 calc R U . . .
C13 C 0.8752(6) 0.41992(19) 0.4407(6) 0.0145(12) Uani 1 1 d . . . . .
C14 C 0.8823(6) 0.4446(2) 0.5498(6) 0.0181(13) Uani 1 1 d . . . . .
H14 H 0.8602 0.4732 0.5479 0.022 Uiso 1 1 calc R U . . .
C15 C 0.9286(6) 0.4185(2) 0.6613(6) 0.0191(14) Uani 1 1 d . . . . .
H15 H 0.9429 0.4269 0.7469 0.023 Uiso 1 1 calc R U . . .
C16 C 0.9495(6) 0.3784(2) 0.6243(6) 0.0197(14) Uani 1 1 d . . . . .
H16 H 0.9800 0.3552 0.6805 0.024 Uiso 1 1 calc R U . . .
C17 C 0.9173(6) 0.3783(2) 0.4884(7) 0.0179(13) Uani 1 1 d . . . . .
H17 H 0.9224 0.3552 0.4382 0.021 Uiso 1 1 calc R U . . .
C18 C 0.5651(6) 0.4141(2) 0.4164(6) 0.0167(13) Uani 1 1 d . . . . .
H18 H 0.5381 0.4367 0.3577 0.020 Uiso 1 1 calc R U . . .
C19 C 0.5900(7) 0.4155(2) 0.5508(7) 0.0217(14) Uani 1 1 d . . . . .
H19 H 0.5833 0.4395 0.5972 0.026 Uiso 1 1 calc R U . . .
C20 C 0.6265(7) 0.3752(2) 0.6041(7) 0.0216(14) Uani 1 1 d . . . . .
H20 H 0.6477 0.3675 0.6916 0.026 Uiso 1 1 calc R U . . .
C21 C 0.6257(7) 0.3483(2) 0.5032(6) 0.0203(14) Uani 1 1 d . . . . .
H21 H 0.6463 0.3195 0.5115 0.024 Uiso 1 1 calc R U . . .
C22 C 0.5878(6) 0.3726(2) 0.3853(6) 0.0169(13) Uani 1 1 d . . . . .
C23 C 0.3978(6) 0.3654(2) 0.1344(6) 0.0177(13) Uani 1 1 d . . . . .
C24 C 0.3592(7) 0.3856(2) 0.0150(6) 0.0189(14) Uani 1 1 d . . . . .
H24 H 0.4227 0.3910 -0.0216 0.023 Uiso 1 1 calc R U . . .
C25 C 0.2265(7) 0.3978(2) -0.0505(7) 0.0231(15) Uani 1 1 d . . . . .
H25 H 0.2003 0.4121 -0.1307 0.028 Uiso 1 1 calc R U . . .
C26 C 0.1334(7) 0.3892(2) 0.0014(7) 0.0246(15) Uani 1 1 d . . . . .
H26 H 0.0429 0.3967 -0.0450 0.030 Uiso 1 1 calc R U . . .
C27 C 0.1711(7) 0.3695(2) 0.1208(7) 0.0230(15) Uani 1 1 d . . . . .
H27 H 0.1071 0.3640 0.1566 0.028 Uiso 1 1 calc R U . . .
C28 C 0.3033(7) 0.3580(2) 0.1871(6) 0.0199(14) Uani 1 1 d . . . . .
H28 H 0.3297 0.3448 0.2692 0.024 Uiso 1 1 calc R U . . .
C29 C 0.5930(7) 0.2986(2) 0.2612(6) 0.0193(14) Uani 1 1 d . . . . .
C30 C 0.4866(7) 0.2724(2) 0.2444(7) 0.0243(15) Uani 1 1 d . . . . .
H30 H 0.3977 0.2820 0.2020 0.029 Uiso 1 1 calc R U . . .
C31 C 0.5113(9) 0.2318(2) 0.2903(8) 0.0328(18) Uani 1 1 d . . . . .
H31 H 0.4386 0.2138 0.2785 0.039 Uiso 1 1 calc R U . . .
C32 C 0.6395(10) 0.2173(3) 0.3524(9) 0.041(2) Uani 1 1 d . . . . .
H32 H 0.6548 0.1899 0.3861 0.050 Uiso 1 1 calc R U . . .
C33 C 0.7467(9) 0.2430(3) 0.3657(9) 0.0370(19) Uani 1 1 d . . . . .
H33 H 0.8354 0.2331 0.4065 0.044 Uiso 1 1 calc R U . . .
C34 C 0.7225(7) 0.2834(2) 0.3188(7) 0.0266(16) Uani 1 1 d . . . . .
H34 H 0.7952 0.3009 0.3260 0.032 Uiso 1 1 calc R U . . .
C35 C 0.6188(10) 0.3339(2) -0.0226(8) 0.0158(13) Uiso 0.887(3) 1 d . . P A 1
C36 C 0.7328(8) 0.3125(2) -0.0418(8) 0.0221(16) Uiso 0.887(3) 1 d . . P A 1
C35A C 0.802(3) 0.3913(16) -0.004(3) 0.0161(2) Uiso 0.113(3) 1 d D . P A 2
C36A C 0.829(6) 0.3480(19) -0.021(6) 0.0221(16) Uiso 0.113(3) 1 d . . P A 2
C37 C 0.9350(10) 0.2767(3) 0.0636(10) 0.051(2) Uiso 1 1 d . . . . .
H37A H 0.9813 0.2943 0.0221 0.061 Uiso 1 1 calc R U . A 1
H37B H 0.9049 0.2510 0.0123 0.061 Uiso 1 1 calc R U . A 1
C38 C 1.0262(12) 0.2666(4) 0.2004(12) 0.065(3) Uiso 1 1 d . . . . .
H38A H 1.0509 0.2923 0.2512 0.097 Uiso 1 1 calc R U . . .
H38B H 1.1066 0.2530 0.2007 0.097 Uiso 1 1 calc R U . . .
H38C H 0.9805 0.2480 0.2386 0.097 Uiso 1 1 calc R U . . .
C39 C 1.2582(16) 0.3257(4) 0.6267(12) 0.081(4) Uani 1 1 d . . . . .
H39A H 1.2185 0.3472 0.6633 0.098 Uiso 1 1 calc R U . . .
H39B H 1.3314 0.3123 0.6995 0.098 Uiso 1 1 calc R U . . .
O1 O 0.7415(6) 0.30788(19) -0.1438(6) 0.0287(13) Uiso 0.887(3) 1 d . . P A 1
O2 O 0.8214(7) 0.2989(2) 0.0716(6) 0.0355(15) Uiso 0.887(3) 1 d . . P A 1
O1A O 0.835(5) 0.3344(17) -0.131(5) 0.040(12) Uiso 0.113(3) 1 d . . P A 2
O2A O 0.898(5) 0.3215(16) 0.083(5) 0.0355(15) Uiso 0.113(3) 1 d . . P A 2
F1 F 0.5424(4) 0.30454(14) 0.0008(4) 0.0239(10) Uiso 0.887(3) 1 d . . P A 1
F2 F 0.5385(4) 0.35152(14) -0.1372(4) 0.0212(9) Uiso 0.887(3) 1 d . . P A 1
F1A F 0.712(5) 0.4088(15) -0.112(4) 0.053(13) Uiso 0.113(3) 1 d D . P A 2
F2A F 0.917(4) 0.4131(13) 0.043(4) 0.045(11) Uiso 0.113(3) 1 d D . P A 2
P1 P 0.81855(15) 0.43297(5) 0.27211(15) 0.0129(3) Uani 1 1 d . . . . .
P2 P 0.57391(16) 0.35418(5) 0.22803(15) 0.0146(3) Uani 1 1 d . . . . .
Cl1 Cl 1.3168(4) 0.34678(12) 0.5347(4) 0.0868(11) Uani 1 1 d . . . . .
Cl2 Cl 1.1297(4) 0.28625(11) 0.5426(4) 0.0807(9) Uani 1 1 d . . . . .
Fe1 Fe 0.75538(9) 0.39609(3) 0.52259(8) 0.0144(2) Uani 1 1 d . . . . .
Br1 Br 0.78849(7) 0.41068(2) -0.02995(7) 0.0161(2) Uiso 0.887(3) 1 d . . P A 1
Br1A Br 0.5683(7) 0.32850(19) -0.0405(6) 0.0158(13) Uiso 0.113(3) 1 d . . P A 2
Pd1 Pd 0.69979(4) 0.38035(2) 0.12298(4) 0.01244(16) Uani 1 1 d D . . . .

loop_
_atom_site_aniso_label
_atom_site_aniso_U_11
_atom_site_aniso_U_22
_atom_site_aniso_U_33
_atom_site_aniso_U_23
_atom_site_aniso_U_13
_atom_site_aniso_U_12
C1 0.012(3) 0.022(3) 0.014(3) -0.004(2) 0.007(2) -0.005(2)
C2 0.020(3) 0.027(4) 0.018(3) -0.003(3) 0.010(3) -0.002(3)
C3 0.015(3) 0.034(4) 0.030(4) -0.007(3) 0.009(3) 0.000(3)
C4 0.024(4) 0.036(4) 0.035(4) -0.014(3) 0.019(3) -0.013(3)
C5 0.028(4) 0.027(4) 0.024(4) -0.011(3) 0.017(3) -0.013(3)
C6 0.024(3) 0.020(3) 0.019(3) -0.006(3) 0.009(3) -0.006(3)
C7 0.017(3) 0.015(3) 0.014(3) 0.002(2) 0.009(3) 0.001(2)
C8 0.023(3) 0.019(3) 0.018(3) 0.003(3) 0.008(3) -0.001(3)
C9 0.034(4) 0.017(3) 0.022(3) 0.003(3) 0.011(3) 0.000(3)
C10 0.032(4) 0.024(4) 0.019(3) 0.009(3) 0.015(3) 0.011(3)
C11 0.017(3) 0.032(4) 0.016(3) 0.002(3) 0.008(3) 0.002(3)
C12 0.015(3) 0.021(3) 0.013(3) 0.003(2) 0.005(2) 0.001(3)
C13 0.011(3) 0.014(3) 0.018(3) -0.002(2) 0.006(2) -0.002(2)
C14 0.015(3) 0.022(3) 0.014(3) 0.001(3) 0.002(3) -0.004(3)
C15 0.015(3) 0.026(4) 0.014(3) 0.004(3) 0.002(3) -0.004(3)
C16 0.014(3) 0.025(4) 0.017(3) 0.006(3) 0.002(3) 0.000(3)
C17 0.012(3) 0.018(3) 0.021(3) -0.001(3) 0.003(3) 0.000(2)
C18 0.013(3) 0.020(3) 0.016(3) -0.001(3) 0.005(3) -0.001(2)
C19 0.018(3) 0.030(4) 0.018(3) -0.003(3) 0.008(3) -0.003(3)
C20 0.020(3) 0.031(4) 0.017(3) -0.001(3) 0.010(3) -0.007(3)
C21 0.022(3) 0.021(3) 0.015(3) 0.004(3) 0.004(3) -0.005(3)
C22 0.013(3) 0.023(3) 0.013(3) 0.004(3) 0.003(2) -0.001(3)
C23 0.017(3) 0.017(3) 0.015(3) -0.002(3) 0.002(3) -0.005(3)
C24 0.017(3) 0.022(3) 0.016(3) 0.002(3) 0.004(3) -0.002(3)
C25 0.024(4) 0.026(4) 0.015(3) 0.003(3) 0.004(3) 0.003(3)
C26 0.020(3) 0.026(4) 0.023(4) -0.001(3) 0.004(3) 0.003(3)
C27 0.020(3) 0.027(4) 0.022(4) -0.002(3) 0.010(3) -0.001(3)
C28 0.022(3) 0.024(4) 0.015(3) -0.001(3) 0.007(3) -0.002(3)
C29 0.026(4) 0.019(3) 0.013(3) -0.001(3) 0.008(3) -0.001(3)
C30 0.027(4) 0.021(4) 0.030(4) -0.002(3) 0.016(3) -0.005(3)
C31 0.041(5) 0.021(4) 0.046(5) 0.003(3) 0.029(4) -0.005(3)
C32 0.062(6) 0.021(4) 0.048(5) 0.012(4) 0.029(5) 0.006(4)
C33 0.038(5) 0.025(4) 0.044(5) 0.012(4) 0.012(4) 0.008(3)
C34 0.024(4) 0.023(4) 0.028(4) 0.002(3) 0.006(3) -0.001(3)
C39 0.110(11) 0.051(7) 0.050(7) -0.007(6) -0.004(7) 0.018(7)
P1 0.0108(7) 0.0161(8) 0.0123(7) 0.0007(6) 0.0050(6) -0.0011(6)
P2 0.0148(8) 0.0149(8) 0.0133(8) 0.0005(6) 0.0047(6) -0.0033(6)
Cl1 0.084(2) 0.086(2) 0.105(3) -0.022(2) 0.053(2) -0.0137(19)
Cl2 0.088(2) 0.074(2) 0.076(2) -0.0031(17) 0.0279(18) -0.0071(18)
Fe1 0.0141(5) 0.0165(5) 0.0110(4) 0.0008(3) 0.0032(4) -0.0014(3)
Pd1 0.0113(2) 0.0140(3) 0.0116(3) -0.00003(17) 0.00408(18) -0.00133(17)

loop_
_atom_type_symbol
_atom_type_description
_atom_type_scat_dispersion_real
_atom_type_scat_dispersion_imag
_atom_type_scat_source
C C 0.0033 0.0016 'International Tables Vol C Tables 4.2.6.8 and 6.1.1.4'
H H 0.0000 0.0000 'International Tables Vol C Tables 4.2.6.8 and 6.1.1.4'
O O 0.0106 0.0060 'International Tables Vol C Tables 4.2.6.8 and 6.1.1.4'
F F 0.0171 0.0103 'International Tables Vol C Tables 4.2.6.8 and 6.1.1.4'
P P 0.1023 0.0942 'International Tables Vol C Tables 4.2.6.8 and 6.1.1.4'
Cl Cl 0.1484 0.1585 'International Tables Vol C Tables 4.2.6.8 and 6.1.1.4'
Fe Fe 0.3463 0.8444 'International Tables Vol C Tables 4.2.6.8 and 6.1.1.4'
Br Br -0.2901 2.4595 'International Tables Vol C Tables 4.2.6.8 and 6.1.1.4'
Pd Pd -0.9988 1.0072 'International Tables Vol C Tables 4.2.6.8 and 6.1.1.4'

loop_
_geom_angle_atom_site_label_1
_geom_angle_atom_site_label_2
_geom_angle_atom_site_label_3
_geom_angle
C6 C1 C2 119.7(6)
C6 C1 P1 121.1(5)
C2 C1 P1 119.2(5)
C1 C2 C3 119.9(7)
C1 C2 H2 120.0
C3 C2 H2 120.0
C4 C3 C2 120.1(7)
C4 C3 H3 119.9
C2 C3 H3 119.9
C3 C4 C5 120.5(7)
C3 C4 H4 119.8
C5 C4 H4 119.8
C4 C5 C6 119.8(7)
C4 C5 H5 120.1
C6 C5 H5 120.1
C1 C6 C5 120.1(7)
C1 C6 H6 120.0
C5 C6 H6 120.0
C8 C7 C12 118.8(6)
C8 C7 P1 121.9(5)
C12 C7 P1 119.3(5)
C9 C8 C7 120.8(6)
C9 C8 H8 119.6
C7 C8 H8 119.6
C8 C9 C10 120.1(7)
C8 C9 H9 120.0
C10 C9 H9 120.0
C11 C10 C9 119.5(7)
C11 C10 H10 120.2
C9 C10 H10 120.2
C10 C11 C12 120.8(6)
C10 C11 H11 119.6
C12 C11 H11 119.6
C11 C12 C7 120.0(6)
C11 C12 H12 120.0
C7 C12 H12 120.0
C14 C13 C17 107.1(6)
C14 C13 P1 130.5(5)
C17 C13 P1 122.3(5)
C14 C13 Fe1 69.6(4)
C17 C13 Fe1 69.4(4)
P1 C13 Fe1 123.5(3)
C15 C14 C13 107.7(6)
C15 C14 Fe1 70.3(4)
C13 C14 Fe1 68.9(4)
C15 C14 H14 126.1
C13 C14 H14 126.1
Fe1 C14 H14 126.2
C16 C15 C14 109.0(6)
C16 C15 Fe1 70.1(4)
C14 C15 Fe1 68.8(4)
C16 C15 H15 125.5
C14 C15 H15 125.5
Fe1 C15 H15 127.2
C15 C16 C17 108.5(6)
C15 C16 Fe1 69.9(4)
C17 C16 Fe1 68.8(4)
C15 C16 H16 125.8
C17 C16 H16 125.8
Fe1 C16 H16 127.2
C16 C17 C13 107.7(6)
C16 C17 Fe1 70.4(4)
C13 C17 Fe1 68.7(4)
C16 C17 H17 126.2
C13 C17 H17 126.2
Fe1 C17 H17 126.3
C19 C18 C22 108.1(6)
C19 C18 Fe1 70.2(4)
C22 C18 Fe1 69.0(4)
C19 C18 H18 126.0
C22 C18 H18 126.0
Fe1 C18 H18 126.4
C20 C19 C18 108.7(6)
C20 C19 Fe1 70.5(4)
C18 C19 Fe1 68.9(4)
C20 C19 H19 125.6
C18 C19 H19 125.6
Fe1 C19 H19 126.5
C19 C20 C21 108.0(6)
C19 C20 Fe1 69.1(4)
C21 C20 Fe1 68.9(4)
C19 C20 H20 126.0
C21 C20 H20 126.0
Fe1 C20 H20 127.6
C20 C21 C22 107.9(6)
C20 C21 Fe1 70.6(4)
C22 C21 Fe1 68.2(4)
C20 C21 H21 126.1
C22 C21 H21 126.1
Fe1 C21 H21 126.7
C18 C22 C21 107.3(6)
C18 C22 P2 126.0(5)
C21 C22 P2 126.6(5)
C18 C22 Fe1 69.8(4)
C21 C22 Fe1 70.0(4)
P2 C22 Fe1 124.8(3)
C28 C23 C24 119.5(6)
C28 C23 P2 120.5(5)
C24 C23 P2 119.8(5)
C23 C24 C25 119.6(6)
C23 C24 H24 120.2
C25 C24 H24 120.2
C26 C25 C24 120.2(6)
C26 C25 H25 119.9
C24 C25 H25 119.9
C25 C26 C27 120.6(7)
C25 C26 H26 119.7
C27 C26 H26 119.7
C28 C27 C26 119.4(7)
C28 C27 H27 120.3
C26 C27 H27 120.3
C27 C28 C23 120.7(6)
C27 C28 H28 119.6
C23 C28 H28 119.6
C30 C29 C34 119.5(7)
C30 C29 P2 123.2(6)
C34 C29 P2 117.0(5)
C29 C30 C31 119.4(7)
C29 C30 H30 120.3
C31 C30 H30 120.3
C32 C31 C30 121.1(7)
C32 C31 H31 119.5
C30 C31 H31 119.5
C31 C32 C33 119.8(7)
C31 C32 H32 120.1
C33 C32 H32 120.1
C34 C33 C32 119.3(8)
C34 C33 H33 120.3
C32 C33 H33 120.3
C33 C34 C29 120.8(7)
C33 C34 H34 119.6
C29 C34 H34 119.6
F1 C35 F2 104.9(7)
F1 C35 C36 108.4(6)
F2 C35 C36 108.4(6)
F1 C35 Pd1 116.3(5)
F2 C35 Pd1 110.4(5)
C36 C35 Pd1 108.2(6)
O1 C36 O2 124.9(8)
O1 C36 C35 125.0(7)
O2 C36 C35 110.0(7)
F2A C35A F1A 112(4)
F2A C35A C36A 110(4)
F1A C35A C36A 113(4)
F2A C35A Pd1 118(3)
F1A C35A Pd1 106(3)
C36A C35A Pd1 97(3)
O1A C36A O2A 112(5)
O1A C36A C35A 122(5)
O2A C36A C35A 123(5)
O2 C37 C38 106.3(9)
C38 C37 O2A 99(2)
O2 C37 H37A 110.5
C38 C37 H37A 110.5
O2 C37 H37B 110.5
C38 C37 H37B 110.5
H37A C37 H37B 108.7
C37 C38 H38A 109.5
C37 C38 H38B 109.5
H38A C38 H38B 109.5
C37 C38 H38C 109.5
H38A C38 H38C 109.5
H38B C38 H38C 109.5
Cl1 C39 Cl2 112.7(7)
Cl1 C39 H39A 109.1
Cl2 C39 H39A 109.1
Cl1 C39 H39B 109.1
Cl2 C39 H39B 109.1
H39A C39 H39B 107.8
C36 O2 C37 114.6(7)
C36A O2A C37 122(4)
C13 P1 C7 105.2(3)
C13 P1 C1 100.1(3)
C7 P1 C1 103.5(3)
C13 P1 Pd1 116.2(2)
C7 P1 Pd1 112.4(2)
C1 P1 Pd1 117.6(2)
C22 P2 C29 99.4(3)
C22 P2 C23 99.3(3)
C29 P2 C23 108.8(3)
C22 P2 Pd1 122.9(2)
C29 P2 Pd1 115.0(2)
C23 P2 Pd1 109.8(2)
C22 Fe1 C13 110.5(3)
C22 Fe1 C14 139.8(3)
C13 Fe1 C14 41.5(3)
C22 Fe1 C18 41.3(3)
C13 Fe1 C18 108.7(3)
C14 Fe1 C18 110.4(3)
C22 Fe1 C17 110.2(3)
C13 Fe1 C17 41.9(3)
C14 Fe1 C17 69.7(3)
C18 Fe1 C17 137.2(3)
C22 Fe1 C21 41.8(3)
C13 Fe1 C21 141.4(3)
C14 Fe1 C21 177.1(3)
C18 Fe1 C21 69.3(3)
C17 Fe1 C21 112.6(3)
C22 Fe1 C19 69.1(3)
C13 Fe1 C19 136.1(3)
C14 Fe1 C19 109.4(3)
C18 Fe1 C19 40.9(3)
C17 Fe1 C19 177.8(3)
C21 Fe1 C19 68.4(3)
C22 Fe1 C15 178.4(3)
C13 Fe1 C15 69.1(3)
C14 Fe1 C15 40.9(3)
C18 Fe1 C15 140.4(3)
C17 Fe1 C15 68.4(3)
C21 Fe1 C15 137.7(3)
C19 Fe1 C15 112.3(3)
C22 Fe1 C16 138.4(3)
C13 Fe1 C16 69.4(3)
C14 Fe1 C16 68.7(3)
C18 Fe1 C16 177.9(3)
C17 Fe1 C16 40.8(3)
C21 Fe1 C16 111.7(3)
C19 Fe1 C16 141.1(3)
C15 Fe1 C16 40.0(3)
C22 Fe1 C20 69.2(3)
C13 Fe1 C20 176.4(3)
C14 Fe1 C20 136.6(3)
C18 Fe1 C20 68.7(3)
C17 Fe1 C20 141.7(3)
C21 Fe1 C20 40.5(3)
C19 Fe1 C20 40.4(3)
C15 Fe1 C20 111.3(3)
C16 Fe1 C20 113.3(3)
C35 Pd1 P2 89.1(2)
C35A Pd1 P2 166.0(13)
C35 Pd1 P1 170.5(3)
C35A Pd1 P1 93.8(11)
P2 Pd1 P1 99.87(6)
C35 Pd1 Br1 84.5(2)
P2 Pd1 Br1 167.58(5)
P1 Pd1 Br1 87.31(4)
C35A Pd1 Br1A 85.5(11)
P2 Pd1 Br1A 80.98(15)
P1 Pd1 Br1A 176.84(14)

loop_
_geom_bond_atom_site_label_1
_geom_bond_atom_site_label_2
_geom_bond_distance
C1 C6 1.388(10)
C1 C2 1.391(10)
C1 P1 1.838(6)
C2 C3 1.394(10)
C2 H2 0.9500
C3 C4 1.371(11)
C3 H3 0.9500
C4 C5 1.386(11)
C4 H4 0.9500
C5 C6 1.393(10)
C5 H5 0.9500
C6 H6 0.9500
C7 C8 1.395(9)
C7 C12 1.401(9)
C7 P1 1.819(6)
C8 C9 1.378(10)
C8 H8 0.9500
C9 C10 1.398(11)
C9 H9 0.9500
C10 C11 1.376(10)
C10 H10 0.9500
C11 C12 1.386(10)
C11 H11 0.9500
C12 H12 0.9500
C13 C14 1.436(9)
C13 C17 1.450(9)
C13 P1 1.796(7)
C13 Fe1 2.023(6)
C14 C15 1.426(9)
C14 Fe1 2.032(7)
C14 H14 0.9500
C15 C16 1.405(10)
C15 Fe1 2.052(6)
C15 H15 0.9500
C16 C17 1.425(10)
C16 Fe1 2.055(7)
C16 H16 0.9500
C17 Fe1 2.033(7)
C17 H17 0.9500
C18 C19 1.426(9)
C18 C22 1.428(9)
C18 Fe1 2.032(6)
C18 H18 0.9500
C19 C20 1.421(10)
C19 Fe1 2.050(7)
C19 H19 0.9500
C20 C21 1.424(10)
C20 Fe1 2.069(7)
C20 H20 0.9500
C21 C22 1.451(9)
C21 Fe1 2.045(7)
C21 H21 0.9500
C22 P2 1.812(7)
C22 Fe1 2.021(6)
C23 C28 1.397(10)
C23 C24 1.398(9)
C23 P2 1.829(7)
C24 C25 1.399(10)
C24 H24 0.9500
C25 C26 1.384(11)
C25 H25 0.9500
C26 C27 1.391(10)
C26 H26 0.9500
C27 C28 1.391(10)
C27 H27 0.9500
C28 H28 0.9500
C29 C30 1.389(10)
C29 C34 1.393(10)
C29 P2 1.824(7)
C30 C31 1.393(11)
C30 H30 0.9500
C31 C32 1.377(13)
C31 H31 0.9500
C32 C33 1.394(13)
C32 H32 0.9500
C33 C34 1.390(11)
C33 H33 0.9500
C34 H34 0.9500
C35 F1 1.353(10)
C35 F2 1.365(9)
C35 C36 1.510(11)
C35 Pd1 2.136(9)
C36 O1 1.195(10)
C36 O2 1.336(10)
C35A F2A 1.348(5)
C35A F1A 1.349(5)
C35A C36A 1.46(8)
C35A Pd1 2.153(5)
C36A O1A 1.33(8)
C36A O2A 1.40(8)
C37 O2 1.464(12)
C37 C38 1.502(15)
C37 O2A 1.54(5)
C37 H37A 0.9900
C37 H37B 0.9900
C38 H38A 0.9800
C38 H38B 0.9800
C38 H38C 0.9800
C39 Cl1 1.568(16)
C39 Cl2 1.852(14)
C39 H39A 0.9900
C39 H39B 0.9900
P1 Pd1 2.3786(16)
P2 Pd1 2.2942(17)
Br1 Pd1 2.4793(9)
Br1A Pd1 2.481(7)
